data_2311628
loop_
_publ_author_name
'Akkurt, Mehmet'
'Mohamed, Shaaban K.'
'Elremaily, Mahmoud A. A.'
'Santoyo-Gonzalez, Francisco'
'Albayati, Mustafa R.'

_publ_section_title
;
 Ethyl
 4-anilino-2-methyl-5-oxo-1-phenyl-2,5-di-hydro-1H-pyrrole-2-carboxyl-ate.
;
_journal_coeditor_code IS5318
_journal_issue 'Pt 12'
_journal_name_full 'Acta crystallographica. Section E, Structure reports online'
_journal_page_first o1757
_journal_page_last 8
_journal_paper_doi 10.1107/S1600536813030390
_journal_volume 69
_journal_year 2013
_chemical_formula_iupac 'C20 H20 N2 O3'
_chemical_formula_moiety 'C20 H20 N2 O3'
_chemical_formula_sum 'C20 H20 N2 O3'
_chemical_formula_weight 336.38
_chemical_name_systematic
;
Ethyl
4-anilino-2-methyl-5-oxo-1-phenyl-2,5-dihydro-1<i>H</i>-pyrrole-2-carboxylate
;
_space_group_IT_number 2
_space_group_name_Hall '-P 1'
_space_group_name_H-M_alt 'P -1'
_symmetry_cell_setting triclinic
_symmetry_space_group_name_Hall '-P 1'
_symmetry_space_group_name_H-M 'P -1'
_cell_angle_alpha 111.467(2)
_cell_angle_beta 101.113(3)
_cell_angle_gamma 95.328(3)
_cell_formula_units_Z 2
_cell_length_a 5.9071(6)
_cell_length_b 11.3474(12)
_cell_length_c 14.1716(14)
_cell_measurement_reflns_used 9891
_cell_measurement_temperature 100(2)
_cell_measurement_theta_max 72.54
_cell_measurement_theta_min 3.46
_cell_volume 853.45(15)
_computing_cell_refinement 'SAINT (Bruker, 2007)'
_computing_data_collection 'APEX2 (Bruker, 2007)'
_computing_data_reduction 'SAINT (Bruker, 2007)'
_computing_molecular_graphics 'ORTEP-3 for Windows (Farrugia, 2012)'
_computing_publication_material 'WinGX (Farrugia, 2012) and PLATON (Spek, 2009)'
_computing_structure_refinement 'SHELXL97 (Sheldrick, 2008)'
_computing_structure_solution 'SIR97 (Altomare <i>et al.</i>, 1999)'
_diffrn_ambient_temperature 100(2)
_diffrn_measured_fraction_theta_full 0.996
_diffrn_measured_fraction_theta_max 0.991
_diffrn_measurement_device_type 'Bruker APEXII CCD'
_diffrn_measurement_method '\f and \w scans'
_diffrn_radiation_monochromator graphite
_diffrn_radiation_source 'sealed tube'
_diffrn_radiation_type CuK\a
_diffrn_radiation_wavelength 1.54178
_diffrn_reflns_av_R_equivalents 0.0346
_diffrn_reflns_av_sigmaI/netI 0.0232
_diffrn_reflns_limit_h_max 7
_diffrn_reflns_limit_h_min -7
_diffrn_reflns_limit_k_max 14
_diffrn_reflns_limit_k_min -14
_diffrn_reflns_limit_l_max 17
_diffrn_reflns_limit_l_min -17
_diffrn_reflns_number 18887
_diffrn_reflns_reduction_process
;
;
_diffrn_reflns_theta_full 67.68
_diffrn_reflns_theta_max 72.60
_diffrn_reflns_theta_min 3.46
_diffrn_standards_number 0
_exptl_absorpt_coefficient_mu 0.719
_exptl_absorpt_correction_T_max 0.860
_exptl_absorpt_correction_T_min 0.783
_exptl_absorpt_correction_type multi-scan
_exptl_absorpt_process_details '(SADABS; Bruker, 2005)'
_exptl_crystal_colour colourless
_exptl_crystal_density_diffrn 1.309
_exptl_crystal_density_method 'Not Measured'
_exptl_crystal_description cubs
_exptl_crystal_F_000 356
_exptl_crystal_size_max 0.340
_exptl_crystal_size_mid 0.290
_exptl_crystal_size_min 0.210
_refine_diff_density_max 0.318
_refine_diff_density_min -0.167
_refine_ls_extinction_method none
_refine_ls_goodness_of_fit_ref 1.036
_refine_ls_hydrogen_treatment mixed
_refine_ls_matrix_type full
_refine_ls_number_parameters 232
_refine_ls_number_reflns 3367
_refine_ls_number_restraints 0
_refine_ls_restrained_S_all 1.036
_refine_ls_R_factor_all 0.0386
_refine_ls_R_factor_gt 0.0368
_refine_ls_shift/su_max 0.000
_refine_ls_shift/su_mean 0.000
_refine_ls_structure_factor_coef Fsqd
_refine_ls_weighting_details 'w=1/[\s^2^(Fo^2^)+(0.0487P)^2^+0.3108P] WHERE P=(Fo^2^+2Fc^2^)/3'
_refine_ls_weighting_scheme calc
_refine_ls_wR_factor_gt 0.0946
_refine_ls_wR_factor_ref 0.0962
_reflns_number_gt 3156
_reflns_number_total 3367
_reflns_threshold_expression I>2\s(I)
_cod_data_source_file is5318sup1.cif
_cod_data_source_block I
_cod_database_code 2311628

loop_
_symmetry_equiv_pos_site_id
_symmetry_equiv_pos_as_xyz
1 x,y,z
2 -x,-y,-z

loop_
_atom_site_aniso_label
_atom_site_aniso_U_11
_atom_site_aniso_U_22
_atom_site_aniso_U_33
_atom_site_aniso_U_12
_atom_site_aniso_U_13
_atom_site_aniso_U_23
O1 0.0344(5) 0.0343(5) 0.0224(4) 0.0158(4) 0.0085(4) 0.0168(4)
O2 0.0282(4) 0.0362(5) 0.0246(4) 0.0117(4) 0.0100(3) 0.0131(4)
O3 0.0252(4) 0.0189(4) 0.0263(4) 0.0053(3) -0.0017(3) 0.0091(3)
N1 0.0187(4) 0.0161(4) 0.0194(4) 0.0038(3) 0.0006(4) 0.0064(4)
N2 0.0209(5) 0.0171(4) 0.0189(5) 0.0058(4) 0.0009(4) 0.0057(4)
C1 0.0423(8) 0.0358(7) 0.0282(6) 0.0081(6) 0.0000(6) 0.0190(6)
C2 0.0427(7) 0.0380(7) 0.0222(6) 0.0129(6) 0.0085(5) 0.0176(5)
C3 0.0206(5) 0.0180(5) 0.0183(5) 0.0022(4) 0.0009(4) 0.0053(4)
C4 0.0191(5) 0.0172(5) 0.0192(5) 0.0051(4) 0.0031(4) 0.0074(4)
C5 0.0210(5) 0.0162(5) 0.0178(5) 0.0041(4) 0.0048(4) 0.0057(4)
C6 0.0188(5) 0.0170(5) 0.0165(5) 0.0036(4) 0.0059(4) 0.0057(4)
C7 0.0177(5) 0.0184(5) 0.0178(5) 0.0038(4) 0.0048(4) 0.0069(4)
C8 0.0199(5) 0.0171(5) 0.0191(5) 0.0033(4) -0.0004(4) 0.0069(4)
C9 0.0248(6) 0.0221(6) 0.0442(8) 0.0011(5) 0.0142(5) 0.0034(5)
C10 0.0354(7) 0.0237(6) 0.0481(8) 0.0039(5) 0.0205(6) -0.0003(6)
C11 0.0303(6) 0.0177(5) 0.0285(6) 0.0010(5) 0.0018(5) 0.0043(5)
C12 0.0291(6) 0.0229(6) 0.0245(6) -0.0031(5) 0.0035(5) 0.0104(5)
C13 0.0298(6) 0.0232(6) 0.0197(5) 0.0022(5) 0.0065(5) 0.0092(5)
C14 0.0189(5) 0.0255(6) 0.0277(6) 0.0056(4) 0.0056(4) 0.0121(5)
C15 0.0225(5) 0.0175(5) 0.0166(5) 0.0032(4) 0.0052(4) 0.0066(4)
C16 0.0217(5) 0.0221(6) 0.0242(6) 0.0055(4) 0.0051(4) 0.0081(5)
C17 0.0211(5) 0.0247(6) 0.0275(6) -0.0004(4) 0.0036(5) 0.0080(5)
C18 0.0302(6) 0.0174(5) 0.0271(6) -0.0003(5) 0.0055(5) 0.0059(5)
C19 0.0302(6) 0.0191(6) 0.0306(6) 0.0077(5) 0.0056(5) 0.0076(5)
C20 0.0219(5) 0.0207(6) 0.0238(6) 0.0048(4) 0.0024(4) 0.0063(5)

loop_
_atom_site_type_symbol
_atom_site_label
_atom_site_fract_x
_atom_site_fract_y
_atom_site_fract_z
_atom_site_U_iso_or_equiv
_atom_site_thermal_displace_type
_atom_site_calc_flag
_atom_site_refinement_flags
_atom_site_occupancy
O O1 0.25546(15) 0.15386(9) 0.65884(6) 0.0278(3) Uani d . 1.000
O O2 0.56211(15) 0.05034(9) 0.64918(7) 0.0284(3) Uani d . 1.000
O O3 0.76449(14) -0.06561(7) 0.91641(6) 0.0245(2) Uani d . 1.000
N N1 0.46752(16) -0.03089(9) 0.80378(7) 0.0188(2) Uani d . 1.000
N N2 0.88879(16) 0.20496(9) 1.01844(7) 0.0198(3) Uani d . 1.000
C C1 0.0420(2) 0.20985(14) 0.52705(10) 0.0347(4) Uani d . 1.000
C C2 0.2691(2) 0.17212(13) 0.56318(10) 0.0321(4) Uani d . 1.000
C C3 0.41016(19) 0.09001(10) 0.69110(8) 0.0202(3) Uani d . 1.000
C C4 0.37187(18) 0.07904(10) 0.79249(8) 0.0185(3) Uani d . 1.000
C C5 0.53286(19) 0.19157(10) 0.88320(8) 0.0186(3) Uani d . 1.000
C C6 0.69734(18) 0.14945(10) 0.93602(8) 0.0174(3) Uani d . 1.000
C C7 0.65363(18) 0.00576(10) 0.88708(8) 0.0179(3) Uani d . 1.000
C C8 0.38731(19) -0.16263(10) 0.73392(8) 0.0195(3) Uani d . 1.000
C C9 0.5140(2) -0.22001(12) 0.66212(11) 0.0326(4) Uani d . 1.000
C C10 0.4452(2) -0.34902(13) 0.59739(12) 0.0386(4) Uani d . 1.000
C C11 0.2505(2) -0.42071(11) 0.60400(10) 0.0279(3) Uani d . 1.000
C C12 0.1241(2) -0.36303(11) 0.67556(9) 0.0262(3) Uani d . 1.000
C C13 0.1920(2) -0.23334(11) 0.74107(9) 0.0241(3) Uani d . 1.000
C C14 0.11531(19) 0.07087(11) 0.79771(9) 0.0235(3) Uani d . 1.000
C C15 0.97223(19) 0.33611(10) 1.07830(8) 0.0189(3) Uani d . 1.000
C C16 1.2078(2) 0.37409(11) 1.13371(9) 0.0229(3) Uani d . 1.000
C C17 1.2957(2) 0.50213(12) 1.19811(10) 0.0258(3) Uani d . 1.000
C C18 1.1522(2) 0.59446(11) 1.20871(10) 0.0263(3) Uani d . 1.000
C C19 0.9195(2) 0.55647(11) 1.15397(10) 0.0273(3) Uani d . 1.000
C C20 0.8280(2) 0.42848(11) 1.08897(9) 0.0233(3) Uani d . 1.000
H H1A -0.08820 0.14030 0.51190 0.0520 Uiso c RU 1.000
H H1B 0.04340 0.22560 0.46360 0.0520 Uiso c RU 1.000
H H1C 0.02220 0.28840 0.58200 0.0520 Uiso c RU 1.000
H H2A 0.28960 0.09150 0.50930 0.0390 Uiso c RU 1.000
H H2B 0.40280 0.24060 0.57730 0.0390 Uiso c RU 1.000
H H2N 0.981(3) 0.1504(14) 1.0297(11) 0.025(3) Uiso d . 1.000
H H5 0.51940 0.27930 0.90030 0.0220 Uiso c RU 1.000
H H9 0.64740 -0.17100 0.65730 0.0390 Uiso c RU 1.000
H H10 0.53200 -0.38860 0.54820 0.0460 Uiso c RU 1.000
H H11 0.20380 -0.50930 0.55940 0.0340 Uiso c RU 1.000
H H12 -0.00960 -0.41220 0.68000 0.0310 Uiso c RU 1.000
H H13 0.10520 -0.19370 0.79020 0.0290 Uiso c RU 1.000
H H14A 0.01820 0.00030 0.73480 0.0350 Uiso c RU 1.000
H H14B 0.06470 0.15210 0.80210 0.0350 Uiso c RU 1.000
H H14C 0.09850 0.05490 0.85970 0.0350 Uiso c RU 1.000
H H16 1.30760 0.31200 1.12720 0.0270 Uiso c RU 1.000
H H17 1.45580 0.52720 1.23550 0.0310 Uiso c RU 1.000
H H18 1.21320 0.68220 1.25280 0.0320 Uiso c RU 1.000
H H19 0.82040 0.61890 1.16090 0.0330 Uiso c RU 1.000
H H20 0.66770 0.40400 1.05190 0.0280 Uiso c RU 1.000

loop_
_atom_type_symbol
_atom_type_description
_atom_type_scat_dispersion_real
_atom_type_scat_dispersion_imag
_atom_type_scat_source
C C 0.0181 0.0091 ' International Tables Vol C Tables 4.2.6.8 and 6.1.1.4'
H H 0.0000 0.0000 ' International Tables Vol C Tables 4.2.6.8 and 6.1.1.4'
N N 0.0311 0.0180 ' International Tables Vol C Tables 4.2.6.8 and 6.1.1.4'
O O 0.0492 0.0322 ' International Tables Vol C Tables 4.2.6.8 and 6.1.1.4'

loop_
_geom_angle_atom_site_label_1
_geom_angle_atom_site_label_2
_geom_angle_atom_site_label_3
_geom_angle
_geom_angle_publ_flag
C2 O1 C3 116.61(9) no
C4 N1 C7 112.22(10) no
C4 N1 C8 125.67(9) no
C7 N1 C8 122.05(10) no
C6 N2 C15 127.95(10) no
C15 N2 H2N 116.7(10) no
C6 N2 H2N 114.9(10) no
O1 C2 C1 106.07(10) no
O1 C3 O2 124.92(11) no
O2 C3 C4 125.00(11) no
O1 C3 C4 110.04(9) no
N1 C4 C14 111.56(10) no
C3 C4 C5 107.20(9) no
N1 C4 C5 102.09(9) no
C5 C4 C14 113.07(9) no
C3 C4 C14 112.87(9) no
N1 C4 C3 109.43(9) no
C4 C5 C6 110.17(10) no
C5 C6 C7 108.54(9) no
N2 C6 C5 135.95(11) no
N2 C6 C7 115.49(10) no
O3 C7 N1 126.32(11) no
O3 C7 C6 126.75(10) no
N1 C7 C6 106.93(10) no
N1 C8 C9 118.96(11) no
C9 C8 C13 120.50(11) no
N1 C8 C13 120.48(10) no
C8 C9 C10 119.68(12) no
C9 C10 C11 120.31(12) no
C10 C11 C12 119.85(13) no
C11 C12 C13 120.27(12) no
C8 C13 C12 119.38(11) no
N2 C15 C16 117.97(11) no
C16 C15 C20 119.22(11) no
N2 C15 C20 122.73(10) no
C15 C16 C17 120.08(12) no
C16 C17 C18 120.79(11) no
C17 C18 C19 118.93(12) no
C18 C19 C20 121.14(12) no
C15 C20 C19 119.84(11) no
C2 C1 H1A 110.00 no
C2 C1 H1B 109.00 no
C2 C1 H1C 109.00 no
H1A C1 H1B 109.00 no
H1A C1 H1C 109.00 no
H1B C1 H1C 109.00 no
O1 C2 H2A 111.00 no
O1 C2 H2B 111.00 no
C1 C2 H2A 110.00 no
C1 C2 H2B 111.00 no
H2A C2 H2B 109.00 no
C4 C5 H5 125.00 no
C6 C5 H5 125.00 no
C8 C9 H9 120.00 no
C10 C9 H9 120.00 no
C9 C10 H10 120.00 no
C11 C10 H10 120.00 no
C10 C11 H11 120.00 no
C12 C11 H11 120.00 no
C11 C12 H12 120.00 no
C13 C12 H12 120.00 no
C8 C13 H13 120.00 no
C12 C13 H13 120.00 no
C4 C14 H14A 109.00 no
C4 C14 H14B 109.00 no
C4 C14 H14C 109.00 no
H14A C14 H14B 110.00 no
H14A C14 H14C 109.00 no
H14B C14 H14C 109.00 no
C15 C16 H16 120.00 no
C17 C16 H16 120.00 no
C16 C17 H17 120.00 no
C18 C17 H17 120.00 no
C17 C18 H18 121.00 no
C19 C18 H18 121.00 no
C18 C19 H19 119.00 no
C20 C19 H19 119.00 no
C15 C20 H20 120.00 no
C19 C20 H20 120.00 no

loop_
_geom_bond_atom_site_label_1
_geom_bond_atom_site_label_2
_geom_bond_distance
_geom_bond_publ_flag
O1 C2 1.4601(16) no
O1 C3 1.3317(15) no
O2 C3 1.2025(15) no
O3 C7 1.2237(14) no
N1 C4 1.4639(16) no
N1 C7 1.3530(14) no
N1 C8 1.4296(15) no
N2 C6 1.3638(14) no
N2 C15 1.3985(16) no
N2 H2N 0.898(17) no
C1 C2 1.4991(19) no
C3 C4 1.5434(15) no
C4 C5 1.5130(16) no
C4 C14 1.5274(16) no
C5 C6 1.3418(16) no
C6 C7 1.4938(17) no
C8 C9 1.3851(17) no
C8 C13 1.3848(17) no
C9 C10 1.383(2) no
C10 C11 1.3845(19) no
C11 C12 1.3825(17) no
C12 C13 1.3912(18) no
C15 C20 1.3953(17) no
C15 C16 1.3994(16) no
C16 C17 1.3857(19) no
C17 C18 1.3920(19) no
C18 C19 1.3825(18) no
C19 C20 1.3904(18) no
C1 H1A 0.9800 no
C1 H1B 0.9800 no
C1 H1C 0.9800 no
C2 H2A 0.9900 no
C2 H2B 0.9900 no
C5 H5 0.9500 no
C9 H9 0.9500 no
C10 H10 0.9500 no
C11 H11 0.9500 no
C12 H12 0.9500 no
C13 H13 0.9500 no
C14 H14A 0.9800 no
C14 H14B 0.9800 no
C14 H14C 0.9800 no
C16 H16 0.9500 no
C17 H17 0.9500 no
C18 H18 0.9500 no
C19 H19 0.9500 no
C20 H20 0.9500 no

loop_
_geom_hbond_atom_site_label_D
_geom_hbond_atom_site_label_H
_geom_hbond_atom_site_label_A
_geom_hbond_site_symmetry_A
_geom_hbond_distance_DH
_geom_hbond_distance_HA
_geom_hbond_distance_DA
_geom_hbond_angle_DHA
_geom_hbond_publ_flag
N2 H2N O3 . 0.898(17) 2.443(16) 2.8247(14) 105.9(12) yes
N2 H2N O3 2_757 0.898(17) 2.033(17) 2.9135(14) 166.3(14) yes
C1 H1B Cg2 2_556 0.98 2.91 3.6177(15) 130 yes
C12 H12 Cg3 2_657 0.95 2.84 3.4865(14) 126 yes

loop_
_geom_torsion_atom_site_label_1
_geom_torsion_atom_site_label_2
_geom_torsion_atom_site_label_3
_geom_torsion_atom_site_label_4
_geom_torsion
_geom_torsion_publ_flag
C3 O1 C2 C1 163.94(11) no
C2 O1 C3 O2 2.26(18) no
C2 O1 C3 C4 -179.93(10) no
C7 N1 C8 C13 101.78(13) no
C7 N1 C4 C5 0.49(12) no
C8 N1 C4 C5 -176.44(10) no
C7 N1 C4 C14 -120.55(10) no
C8 N1 C4 C14 62.53(13) no
C4 N1 C8 C9 101.29(14) no
C7 N1 C4 C3 113.83(10) no
C8 N1 C4 C3 -63.10(13) no
C4 N1 C7 C6 -1.65(12) no
C4 N1 C7 O3 178.36(11) no
C8 N1 C7 O3 -4.58(18) no
C4 N1 C8 C13 -81.57(14) no
C8 N1 C7 C6 175.41(9) no
C7 N1 C8 C9 -75.36(15) no
C15 N2 C6 C7 179.61(10) no
C6 N2 C15 C16 -158.37(11) no
C15 N2 C6 C5 1.5(2) no
C6 N2 C15 C20 25.02(18) no
O1 C3 C4 C5 -93.17(11) no
O1 C3 C4 N1 156.85(9) no
O2 C3 C4 C14 -150.20(12) no
O1 C3 C4 C14 31.99(13) no
O2 C3 C4 C5 84.64(14) no
O2 C3 C4 N1 -25.34(16) no
C3 C4 C5 C6 -113.96(11) no
C14 C4 C5 C6 121.00(11) no
N1 C4 C5 C6 1.02(12) no
C4 C5 C6 N2 176.18(12) no
C4 C5 C6 C7 -2.01(13) no
C5 C6 C7 O3 -177.72(11) no
N2 C6 C7 N1 -176.31(9) no
C5 C6 C7 N1 2.30(12) no
N2 C6 C7 O3 3.68(17) no
N1 C8 C9 C10 176.91(12) no
C9 C8 C13 C12 0.19(18) no
C13 C8 C9 C10 -0.23(19) no
N1 C8 C13 C12 -176.91(11) no
C8 C9 C10 C11 0.1(2) no
C9 C10 C11 C12 0.1(2) no
C10 C11 C12 C13 -0.12(19) no
C11 C12 C13 C8 -0.02(19) no
N2 C15 C16 C17 -176.86(11) no
C20 C15 C16 C17 -0.13(18) no
N2 C15 C20 C19 176.70(11) no
C16 C15 C20 C19 0.13(17) no
C15 C16 C17 C18 0.00(19) no
C16 C17 C18 C19 0.1(2) no
C17 C18 C19 C20 -0.1(2) no
C18 C19 C20 C15 0.00(19) no
